data_7057839
loop_
_publ_author_name
'Bouchemella, Khadidja'
'Fauch\'e, K\'evin'
'Anak, Barkahem'
'Jouffret, Laurent'
'Bencharif, Mustapha'
'Cisnetti, Federico'

_publ_section_title
;
 Click 1,2,3-triazole derived fluorescent scaffold by mesoionic
 carbene--nitrene cyclization: an experimental and theoretical study
;
_journal_issue 23
_journal_name_full 'New Journal of Chemistry'
_journal_page_first 18969
_journal_paper_doi 10.1039/C8NJ04070B
_journal_volume 42
_journal_year 2018
_chemical_formula_moiety 'C16 H14 N4'
_chemical_formula_sum 'C16 H14 N4'
_chemical_formula_weight 262.31
_space_group_crystal_system monoclinic
_space_group_IT_number 15
_space_group_name_Hall '-C 2yc'
_space_group_name_H-M_alt 'C 1 2/c 1'
_symmetry_space_group_name_Hall '-C 2yc'
_symmetry_space_group_name_H-M 'C 1 2/c 1'
_atom_sites_solution_hydrogens geom
_audit_creation_method SHELXL-2014/7
_audit_update_record
;
2018-07-17 deposited with the CCDC.
2018-10-22 downloaded from the CCDC.
;
_cell_angle_alpha 90
_cell_angle_beta 103.284(4)
_cell_angle_gamma 90
_cell_formula_units_Z 8
_cell_length_a 16.3021(12)
_cell_length_b 8.0165(6)
_cell_length_c 20.5586(14)
_cell_measurement_reflns_used 3376
_cell_measurement_temperature 170(2)
_cell_measurement_theta_max 30.01
_cell_measurement_theta_min 5.01
_cell_volume 2614.8(3)
_computing_cell_refinement 'Bruker SAINT'
_computing_data_collection 'Bruker APEX2'
_computing_data_reduction 'Bruker SAINT'
_computing_molecular_graphics 'Bruker SHELXTL'
_computing_publication_material 'Bruker SHELXTL'
_computing_structure_refinement 'SHELXL-2014/7 (Sheldrick 2014)'
_computing_structure_solution 'SHELXS-97 (Sheldrick 2008)'
_diffrn_ambient_temperature 170(2)
_diffrn_measured_fraction_theta_full 0.997
_diffrn_measured_fraction_theta_max 0.937
_diffrn_measurement_device_type 'Bruker APEX-II CCD'
_diffrn_measurement_method '\f and \w scans'
_diffrn_radiation_type MoK\a
_diffrn_radiation_wavelength 0.71073
_diffrn_reflns_av_R_equivalents 0.0874
_diffrn_reflns_av_unetI/netI 0.0636
_diffrn_reflns_Laue_measured_fraction_full 0.997
_diffrn_reflns_Laue_measured_fraction_max 0.937
_diffrn_reflns_limit_h_max 25
_diffrn_reflns_limit_h_min -25
_diffrn_reflns_limit_k_max 12
_diffrn_reflns_limit_k_min -12
_diffrn_reflns_limit_l_max 31
_diffrn_reflns_limit_l_min -31
_diffrn_reflns_number 116902
_diffrn_reflns_point_group_measured_fraction_full 0.997
_diffrn_reflns_point_group_measured_fraction_max 0.937
_diffrn_reflns_theta_full 25.242
_diffrn_reflns_theta_max 34.528
_diffrn_reflns_theta_min 3.626
_diffrn_source molybdene
_exptl_absorpt_coefficient_mu 0.083
_exptl_absorpt_correction_T_max 1.0000
_exptl_absorpt_correction_T_min 0.9439
_exptl_absorpt_correction_type numerical
_exptl_absorpt_process_details 'Bruker (2001). SADABS. Bruker AXS Inc., Madison, Wisconsin, USA.'
_exptl_crystal_colour colorless
_exptl_crystal_density_diffrn 1.333
_exptl_crystal_description block
_exptl_crystal_F_000 1104
_exptl_crystal_size_max 0.251
_exptl_crystal_size_mid 0.168
_exptl_crystal_size_min 0.057
_refine_diff_density_max 0.249
_refine_diff_density_min -0.239
_refine_diff_density_rms 0.049
_refine_ls_extinction_method none
_refine_ls_goodness_of_fit_ref 1.002
_refine_ls_hydrogen_treatment constr
_refine_ls_matrix_type full
_refine_ls_number_parameters 182
_refine_ls_number_reflns 5211
_refine_ls_number_restraints 0
_refine_ls_restrained_S_all 1.002
_refine_ls_R_factor_all 0.1235
_refine_ls_R_factor_gt 0.0501
_refine_ls_shift/su_max 0.000
_refine_ls_shift/su_mean 0.000
_refine_ls_structure_factor_coef Fsqd
_refine_ls_weighting_details 'w=1/[\s^2^(Fo^2^)+(0.0519P)^2^+1.1356P] where P=(Fo^2^+2Fc^2^)/3'
_refine_ls_weighting_scheme calc
_refine_ls_wR_factor_gt 0.1030
_refine_ls_wR_factor_ref 0.1290
_reflns_Friedel_coverage 0.000
_reflns_number_gt 2938
_reflns_number_total 5211
_reflns_threshold_expression 'I > 2\s(I)'
_cod_data_source_file c8nj04070b2.cif
_cod_data_source_block DLI16_2018
_cod_depositor_comments 'Adding full bibliography for 7057839.cif.'
_cod_database_code 7057839
_shelx_shelxl_version_number 2014/7
_shelx_space_group_comment
;
The symmetry employed for this shelxl refinement is uniquely defined
by the following loop, which should always be used as a source of
symmetry information in preference to the above space-group names.
They are only intended as comments.
;
_shelx_estimated_absorpt_t_min 0.979
_shelx_estimated_absorpt_t_max 0.995

loop_
_space_group_symop_operation_xyz
'x, y, z'
'-x, y, -z+1/2'
'x+1/2, y+1/2, z'
'-x+1/2, y+1/2, -z+1/2'
'-x, -y, -z'
'x, -y, z-1/2'
'-x+1/2, -y+1/2, -z'
'x+1/2, -y+1/2, z-1/2'

loop_
_atom_site_label
_atom_site_type_symbol
_atom_site_fract_x
_atom_site_fract_y
_atom_site_fract_z
_atom_site_U_iso_or_equiv
_atom_site_adp_type
_atom_site_occupancy
_atom_site_site_symmetry_order
_atom_site_calc_flag
_atom_site_refinement_flags_posn
_atom_site_refinement_flags_adp
N1 N 0.30493(6) 0.43802(13) 0.40304(5) 0.0273(2) Uani 1 1 d . .
N2 N 0.18057(6) 0.37948(13) 0.42929(5) 0.0251(2) Uani 1 1 d . .
N3 N 0.13320(6) 0.38949(14) 0.47441(5) 0.0281(2) Uani 1 1 d . .
N4 N 0.18564(6) 0.46634(13) 0.52551(5) 0.0251(2) Uani 1 1 d . .
C1 C 0.47536(8) 0.72074(18) 0.64752(6) 0.0364(3) Uani 1 1 d . .
H1 H 0.5225 0.7660 0.6764 0.044 Uiso 1 1 calc R U
C2 C 0.39545(8) 0.76656(17) 0.65283(6) 0.0342(3) Uani 1 1 d . .
H14 H 0.3889 0.8428 0.6853 0.041 Uiso 1 1 calc R U
C3 C 0.32513(8) 0.69938(16) 0.60996(6) 0.0289(3) Uani 1 1 d . .
H11 H 0.2716 0.7325 0.6133 0.035 Uiso 1 1 calc R U
C4 C 0.33380(7) 0.58241(15) 0.56168(6) 0.0246(2) Uani 1 1 d . .
C5 C 0.26293(7) 0.50526(15) 0.51488(5) 0.0240(2) Uani 1 1 d . .
C6 C 0.25996(7) 0.44670(15) 0.44983(6) 0.0245(2) Uani 1 1 d . .
C7 C 0.25057(7) 0.35803(15) 0.35068(6) 0.0265(2) Uani 1 1 d . .
C8 C 0.26387(8) 0.30898(16) 0.28826(6) 0.0317(3) Uani 1 1 d . .
H10 H 0.3142 0.3337 0.2764 0.038 Uiso 1 1 calc R U
C9 C 0.20095(9) 0.22379(17) 0.24512(6) 0.0356(3) Uani 1 1 d . .
H2 H 0.2099 0.1895 0.2041 0.043 Uiso 1 1 calc R U
C10 C 0.12398(9) 0.18701(18) 0.26084(6) 0.0369(3) Uani 1 1 d . .
H3 H 0.0829 0.1293 0.2302 0.044 Uiso 1 1 calc R U
C11 C 0.10795(8) 0.23501(17) 0.32118(6) 0.0330(3) Uani 1 1 d . .
H4 H 0.0567 0.2122 0.3320 0.040 Uiso 1 1 calc R U
C12 C 0.17201(7) 0.31893(15) 0.36486(6) 0.0263(2) Uani 1 1 d . .
C13 C 0.15152(7) 0.49090(16) 0.58512(6) 0.0288(3) Uani 1 1 d . .
H5 H 0.1977 0.5079 0.6238 0.035 Uiso 1 1 calc R U
H9 H 0.1213 0.3913 0.5929 0.035 Uiso 1 1 calc R U
C14 C 0.09267(8) 0.63897(18) 0.57739(7) 0.0358(3) Uani 1 1 d . .
H7 H 0.1236 0.7392 0.5740 0.054 Uiso 1 1 calc R U
H8 H 0.0683 0.6462 0.6156 0.054 Uiso 1 1 calc R U
H6 H 0.0487 0.6256 0.5377 0.054 Uiso 1 1 calc R U
C15 C 0.48501(8) 0.60711(18) 0.59899(6) 0.0349(3) Uani 1 1 d . .
H12 H 0.5388 0.5769 0.5951 0.042 Uiso 1 1 calc R U
C16 C 0.41506(7) 0.53857(17) 0.55630(6) 0.0296(3) Uani 1 1 d . .
H13 H 0.4221 0.4627 0.5238 0.036 Uiso 1 1 calc R U

loop_
_atom_site_aniso_label
_atom_site_aniso_U_11
_atom_site_aniso_U_22
_atom_site_aniso_U_33
_atom_site_aniso_U_23
_atom_site_aniso_U_13
_atom_site_aniso_U_12
N1 0.0244(5) 0.0327(5) 0.0264(5) 0.0004(4) 0.0089(4) 0.0005(4)
N2 0.0209(4) 0.0304(5) 0.0246(5) 0.0011(4) 0.0066(4) 0.0003(4)
N3 0.0233(5) 0.0350(6) 0.0270(5) 0.0003(4) 0.0079(4) -0.0012(4)
N4 0.0214(4) 0.0296(5) 0.0251(5) 0.0017(4) 0.0068(4) 0.0005(4)
C1 0.0300(6) 0.0442(8) 0.0319(6) -0.0003(6) 0.0007(5) -0.0073(6)
C2 0.0376(7) 0.0332(7) 0.0301(6) -0.0030(5) 0.0045(5) -0.0004(5)
C3 0.0269(6) 0.0307(6) 0.0295(6) 0.0022(5) 0.0076(5) 0.0037(5)
C4 0.0226(5) 0.0278(6) 0.0237(5) 0.0043(4) 0.0057(4) 0.0000(4)
C5 0.0203(5) 0.0270(6) 0.0255(6) 0.0026(4) 0.0068(4) 0.0022(4)
C6 0.0195(5) 0.0270(6) 0.0271(6) 0.0032(4) 0.0054(4) 0.0012(4)
C7 0.0261(5) 0.0277(6) 0.0259(6) 0.0036(5) 0.0066(4) 0.0030(5)
C8 0.0359(6) 0.0328(7) 0.0284(6) 0.0030(5) 0.0115(5) 0.0037(5)
C9 0.0449(7) 0.0372(7) 0.0246(6) 0.0009(5) 0.0080(5) 0.0048(6)
C10 0.0386(7) 0.0398(7) 0.0286(6) -0.0008(5) -0.0001(5) -0.0021(6)
C11 0.0286(6) 0.0380(7) 0.0304(6) 0.0014(5) 0.0029(5) -0.0017(5)
C12 0.0259(5) 0.0285(6) 0.0239(5) 0.0019(4) 0.0044(4) 0.0017(4)
C13 0.0277(6) 0.0344(6) 0.0270(6) 0.0015(5) 0.0120(5) -0.0004(5)
C14 0.0269(6) 0.0444(8) 0.0374(7) -0.0052(6) 0.0101(5) 0.0042(5)
C15 0.0231(6) 0.0468(8) 0.0350(7) 0.0023(6) 0.0074(5) -0.0016(5)
C16 0.0244(5) 0.0369(7) 0.0289(6) 0.0003(5) 0.0089(5) -0.0003(5)

loop_
_atom_type_symbol
_atom_type_description
_atom_type_scat_dispersion_real
_atom_type_scat_dispersion_imag
_atom_type_scat_source
C C 0.0033 0.0016 'International Tables Vol C Tables 4.2.6.8 and 6.1.1.4'
H H 0.0000 0.0000 'International Tables Vol C Tables 4.2.6.8 and 6.1.1.4'
N N 0.0061 0.0033 'International Tables Vol C Tables 4.2.6.8 and 6.1.1.4'

loop_
_geom_angle_atom_site_label_1
_geom_angle_atom_site_label_2
_geom_angle_atom_site_label_3
_geom_angle
C6 N1 C7 102.97(9)
N3 N2 C6 114.56(10)
N3 N2 C12 137.31(10)
C6 N2 C12 108.13(9)
N2 N3 N4 101.82(9)
N3 N4 C5 115.17(9)
N3 N4 C13 114.76(9)
C5 N4 C13 130.04(10)
C2 C1 C15 119.77(12)
C2 C1 H1 120.1
C15 C1 H1 120.1
C1 C2 C3 120.26(12)
C1 C2 H14 119.9
C3 C2 H14 119.9
C2 C3 C4 120.64(11)
C2 C3 H11 119.7
C4 C3 H11 119.7
C3 C4 C16 118.51(11)
C3 C4 C5 123.99(10)
C16 C4 C5 117.49(11)
N4 C5 C6 104.16(10)
N4 C5 C4 127.70(10)
C6 C5 C4 128.08(10)
N1 C6 N2 113.02(10)
N1 C6 C5 142.66(11)
N2 C6 C5 104.29(9)
N1 C7 C8 129.33(11)
N1 C7 C12 113.02(10)
C8 C7 C12 117.63(11)
C9 C8 C7 118.65(12)
C9 C8 H10 120.7
C7 C8 H10 120.7
C8 C9 C10 122.18(12)
C8 C9 H2 118.9
C10 C9 H2 118.9
C11 C10 C9 120.97(12)
C11 C10 H3 119.5
C9 C10 H3 119.5
C10 C11 C12 116.62(12)
C10 C11 H4 121.7
C12 C11 H4 121.7
C11 C12 N2 133.19(11)
C11 C12 C7 123.93(11)
N2 C12 C7 102.85(10)
N4 C13 C14 111.71(10)
N4 C13 H5 109.3
C14 C13 H5 109.3
N4 C13 H9 109.3
C14 C13 H9 109.3
H5 C13 H9 107.9
C13 C14 H7 109.5
C13 C14 H8 109.5
H7 C14 H8 109.5
C13 C14 H6 109.5
H7 C14 H6 109.5
H8 C14 H6 109.5
C16 C15 C1 120.29(12)
C16 C15 H12 119.9
C1 C15 H12 119.9
C15 C16 C4 120.51(12)
C15 C16 H13 119.7
C4 C16 H13 119.7

loop_
_geom_bond_atom_site_label_1
_geom_bond_atom_site_label_2
_geom_bond_distance
N1 C6 1.3386(15)
N1 C7 1.3845(15)
N2 N3 1.3387(13)
N2 C6 1.3757(14)
N2 C12 1.3873(15)
N3 N4 1.3421(14)
N4 C5 1.3637(14)
N4 C13 1.4709(14)
C1 C2 1.3819(19)
C1 C15 1.386(2)
C1 H1 0.9300
C2 C3 1.3845(18)
C2 H14 0.9300
C3 C4 1.3960(17)
C3 H11 0.9300
C4 C16 1.3992(16)
C4 C5 1.4602(16)
C5 C6 1.4076(16)
C7 C8 1.4057(17)
C7 C12 1.4125(16)
C8 C9 1.3737(19)
C8 H10 0.9300
C9 C10 1.3973(19)
C9 H2 0.9300
C10 C11 1.3799(18)
C10 H3 0.9300
C11 C12 1.3852(17)
C11 H4 0.9300
C13 C14 1.5115(18)
C13 H5 0.9700
C13 H9 0.9700
C14 H7 0.9600
C14 H8 0.9600
C14 H6 0.9600
C15 C16 1.3831(17)
C15 H12 0.9300
C16 H13 0.9300

loop_
_geom_torsion_atom_site_label_1
_geom_torsion_atom_site_label_2
_geom_torsion_atom_site_label_3
_geom_torsion_atom_site_label_4
_geom_torsion
C6 N2 N3 N4 -0.10(13)
C12 N2 N3 N4 -179.66(13)
N2 N3 N4 C5 0.14(13)
N2 N3 N4 C13 -178.09(9)
C15 C1 C2 C3 0.0(2)
C1 C2 C3 C4 1.2(2)
C2 C3 C4 C16 -1.92(18)
C2 C3 C4 C5 179.71(11)
N3 N4 C5 C6 -0.13(13)
C13 N4 C5 C6 177.78(11)
N3 N4 C5 C4 -177.37(11)
C13 N4 C5 C4 0.5(2)
C3 C4 C5 N4 -32.97(19)
C16 C4 C5 N4 148.65(12)
C3 C4 C5 C6 150.43(12)
C16 C4 C5 C6 -27.95(18)
C7 N1 C6 N2 -1.01(13)
C7 N1 C6 C5 -178.80(16)
N3 N2 C6 N1 -178.58(10)
C12 N2 C6 N1 1.10(14)
N3 N2 C6 C5 0.03(13)
C12 N2 C6 C5 179.71(10)
N4 C5 C6 N1 177.95(15)
C4 C5 C6 N1 -4.8(3)
N4 C5 C6 N2 0.05(12)
C4 C5 C6 N2 177.28(11)
C6 N1 C7 C8 -177.71(13)
C6 N1 C7 C12 0.58(13)
N1 C7 C8 C9 177.12(12)
C12 C7 C8 C9 -1.11(18)
C7 C8 C9 C10 1.1(2)
C8 C9 C10 C11 -0.2(2)
C9 C10 C11 C12 -0.7(2)
C10 C11 C12 N2 -177.08(13)
C10 C11 C12 C7 0.61(19)
N3 N2 C12 C11 -3.0(2)
C6 N2 C12 C11 177.39(13)
N3 N2 C12 C7 178.93(13)
C6 N2 C12 C7 -0.64(13)
N1 C7 C12 C11 -178.23(11)
C8 C7 C12 C11 0.28(18)
N1 C7 C12 N2 0.04(13)
C8 C7 C12 N2 178.55(11)
N3 N4 C13 C14 -79.66(13)
C5 N4 C13 C14 102.43(14)
C2 C1 C15 C16 -0.5(2)
C1 C15 C16 C4 -0.2(2)
C3 C4 C16 C15 1.45(18)
C5 C4 C16 C15 179.92(11)
